data_7036748
loop_
_publ_author_name
'Sun, Qiu'
'Wang, Yaorong'
'Yuan, Dan'
'Yao, Yingming'
'Shen, Qi'

_publ_section_title
;
 Zirconium complexes stabilized by amine-bridged bis(phenolato) ligands as
 precatalysts for intermolecular hydroamination reactions.
;
_journal_issue 47
_journal_name_full 'Dalton transactions (Cambridge, England : 2003)'
_journal_page_first 20352
_journal_page_last 20360
_journal_paper_doi 10.1039/c5dt02643a
_journal_volume 44
_journal_year 2015
_chemical_formula_moiety 'C44 H58 N2 O4 Zr, C7H8'
_chemical_formula_sum 'C51 H66 N2 O4 Zr'
_chemical_formula_weight 862.28
_chemical_name_systematic
; 
 ? 
;
_space_group_IT_number 15
_symmetry_cell_setting monoclinic
_symmetry_space_group_name_Hall '-C 2yc'
_symmetry_space_group_name_H-M 'C 1 2/c 1'
_atom_sites_solution_hydrogens geom
_atom_sites_solution_primary direct
_atom_sites_solution_secondary difmap
_audit_creation_method SHELXL-97
_audit_update_record
;
2015-07-06 deposited with the CCDC.
2015-10-01 downloaded from the CCDC.
;
_cell_angle_alpha 90.00
_cell_angle_beta 110.204(5)
_cell_angle_gamma 90.00
_cell_formula_units_Z 4
_cell_length_a 19.1566(9)
_cell_length_b 16.0193(6)
_cell_length_c 16.0089(7)
_cell_measurement_reflns_used 7233
_cell_measurement_temperature 223(2)
_cell_measurement_theta_max 30.0350
_cell_measurement_theta_min 3.6340
_cell_volume 4610.5(4)
_computing_cell_refinement
;
CrysAlisPro, Agilent Technologies,
Version 1.171.36.32 (release 02-08-2013 CrysAlis171 .NET)
(compiled Aug  2 2013,16:46:58)
;
_computing_data_collection
;
CrysAlisPro, Agilent Technologies,
Version 1.171.36.32 (release 02-08-2013 CrysAlis171 .NET)
(compiled Aug  2 2013,16:46:58)
;
_computing_data_reduction
;
CrysAlisPro, Agilent Technologies,
Version 1.171.36.32 (release 02-08-2013 CrysAlis171 .NET)
(compiled Aug  2 2013,16:46:58)
;
_computing_publication_material 'Olex2 (Dolomanov et al., 2009)'
_computing_structure_refinement 'SHELXL-97 (Sheldrick, 1997)'
_computing_structure_solution 'SHELXS-97 (Sheldrick, 1990)'
_diffrn_ambient_temperature 223(2)
_diffrn_detector_area_resol_mean 10.4471
_diffrn_measured_fraction_theta_full 0.999
_diffrn_measured_fraction_theta_max 0.999
_diffrn_measurement_device_type 'Xcalibur, Atlas, Gemini'
_diffrn_measurement_method '\w scans'
_diffrn_radiation_monochromator graphite
_diffrn_radiation_source 'fine-focus sealed tube'
_diffrn_radiation_type MoK\a
_diffrn_radiation_wavelength 0.71073
_diffrn_reflns_av_R_equivalents 0.0297
_diffrn_reflns_av_sigmaI/netI 0.0313
_diffrn_reflns_limit_h_max 23
_diffrn_reflns_limit_h_min -22
_diffrn_reflns_limit_k_max 20
_diffrn_reflns_limit_k_min -19
_diffrn_reflns_limit_l_max 20
_diffrn_reflns_limit_l_min -19
_diffrn_reflns_number 13877
_diffrn_reflns_theta_full 26.37
_diffrn_reflns_theta_max 26.37
_diffrn_reflns_theta_min 2.85
_exptl_absorpt_coefficient_mu 0.283
_exptl_absorpt_correction_T_max 1.00000
_exptl_absorpt_correction_T_min 0.85954
_exptl_absorpt_correction_type multi-scan
_exptl_absorpt_process_details
;
CrysAlisPro, Agilent Technologies,
Version 1.171.36.32 (release 02-08-2013 CrysAlis171 .NET)
(compiled Aug  2 2013,16:46:58)
Empirical absorption correction using spherical harmonics,
 implemented in SCALE3 ABSPACK scaling algorithm.
;
_exptl_crystal_colour 'translucent light colourless'
_exptl_crystal_density_diffrn 1.242
_exptl_crystal_density_method 'not measured'
_exptl_crystal_description block
_exptl_crystal_F_000 1832
_exptl_crystal_size_max 0.6
_exptl_crystal_size_mid 0.5
_exptl_crystal_size_min 0.4
_refine_diff_density_max 0.764
_refine_diff_density_min -0.623
_refine_diff_density_rms 0.060
_refine_ls_extinction_method none
_refine_ls_goodness_of_fit_ref 1.091
_refine_ls_hydrogen_treatment constr
_refine_ls_matrix_type full
_refine_ls_number_parameters 253
_refine_ls_number_reflns 4712
_refine_ls_number_restraints 0
_refine_ls_restrained_S_all 1.091
_refine_ls_R_factor_all 0.0470
_refine_ls_R_factor_gt 0.0395
_refine_ls_shift/su_max 0.000
_refine_ls_shift/su_mean 0.000
_refine_ls_structure_factor_coef Fsqd
_refine_ls_weighting_details 'calc w=1/[\s^2^(Fo^2^)+(0.0654P)^2^+2.8101P] where P=(Fo^2^+2Fc^2^)/3'
_refine_ls_weighting_scheme calc
_refine_ls_wR_factor_gt 0.1094
_refine_ls_wR_factor_ref 0.1157
_reflns_number_gt 4111
_reflns_number_total 4712
_reflns_threshold_expression >2sigma(I)
_cod_data_source_file c5dt02643a2.cif
_cod_data_source_block g140328c
_cod_depositor_comments 'Adding full bibliography for 7036748.cif.'
_cod_original_cell_volume 4610.4(3)
_cod_original_sg_symbol_H-M 'C 2/c'
_cod_database_code 7036748

loop_
_symmetry_equiv_pos_as_xyz
'x, y, z'
'-x, y, -z+1/2'
'x+1/2, y+1/2, z'
'-x+1/2, y+1/2, -z+1/2'
'-x, -y, -z'
'x, -y, z-1/2'
'-x+1/2, -y+1/2, -z'
'x+1/2, -y+1/2, z-1/2'

loop_
_atom_site_label
_atom_site_type_symbol
_atom_site_fract_x
_atom_site_fract_y
_atom_site_fract_z
_atom_site_U_iso_or_equiv
_atom_site_adp_type
_atom_site_occupancy
_atom_site_symmetry_multiplicity
_atom_site_calc_flag
_atom_site_refinement_flags
_atom_site_disorder_assembly
_atom_site_disorder_group
Zr1 Zr 0.5000 0.170566(17) 0.2500 0.02767(12) Uani 1 2 d S . .
O1 O 0.41918(8) 0.08469(10) 0.21370(10) 0.0359(4) Uani 1 1 d . . .
O2 O 0.57095(9) 0.25743(10) 0.23917(10) 0.0382(4) Uani 1 1 d . . .
N1 N 0.47181(10) 0.16737(10) 0.09059(12) 0.0280(4) Uani 1 1 d . . .
C1 C 0.40307(12) 0.21722(14) 0.04719(14) 0.0324(5) Uani 1 1 d . . .
H1A H 0.4123 0.2738 0.0699 0.039 Uiso 1 1 calc R . .
H1B H 0.3639 0.1945 0.0658 0.039 Uiso 1 1 calc R . .
C2 C 0.37412(14) 0.22160(17) -0.05386(15) 0.0436(6) Uani 1 1 d . . .
H2A H 0.4099 0.2509 -0.0738 0.052 Uiso 1 1 calc R . .
H2B H 0.3686 0.1655 -0.0781 0.052 Uiso 1 1 calc R . .
C3 C 0.29989(16) 0.2663(2) -0.08828(18) 0.0554(7) Uani 1 1 d . . .
H3A H 0.2644 0.2355 -0.0693 0.066 Uiso 1 1 calc R . .
H3B H 0.3056 0.3211 -0.0610 0.066 Uiso 1 1 calc R . .
C4 C 0.26830(18) 0.2766(3) -0.1875(2) 0.0744(10) Uani 1 1 d . . .
H4A H 0.2992 0.3141 -0.2063 0.112 Uiso 1 1 calc R . .
H4B H 0.2189 0.2991 -0.2042 0.112 Uiso 1 1 calc R . .
H4C H 0.2666 0.2233 -0.2156 0.112 Uiso 1 1 calc R . .
C5 C 0.37961(12) 0.03463(13) 0.14738(14) 0.0317(5) Uani 1 1 d . . .
C6 C 0.32419(13) -0.01609(15) 0.15790(15) 0.0376(5) Uani 1 1 d . . .
C7 C 0.28688(14) -0.07040(16) 0.08877(17) 0.0443(6) Uani 1 1 d . . .
H7 H 0.2505 -0.1053 0.0958 0.053 Uiso 1 1 calc R . .
C8 C 0.30171(14) -0.07449(16) 0.01044(17) 0.0446(6) Uani 1 1 d . . .
C9 C 0.35628(13) -0.02164(14) 0.00131(15) 0.0386(5) Uani 1 1 d . . .
H9 H 0.3662 -0.0222 -0.0516 0.046 Uiso 1 1 calc R . .
C10 C 0.39622(12) 0.03180(13) 0.06896(14) 0.0319(5) Uani 1 1 d . . .
C11 C 0.46255(12) 0.07761(13) 0.06191(14) 0.0325(5) Uani 1 1 d . . .
H11A H 0.5070 0.0476 0.0971 0.039 Uiso 1 1 calc R . .
H11B H 0.4600 0.0751 0.0004 0.039 Uiso 1 1 calc R . .
C12 C 0.30952(16) -0.01484(18) 0.24439(18) 0.0520(7) Uani 1 1 d . . .
H12A H 0.3530 -0.0337 0.2916 0.078 Uiso 1 1 calc R . .
H12B H 0.2685 -0.0510 0.2400 0.078 Uiso 1 1 calc R . .
H12C H 0.2977 0.0410 0.2567 0.078 Uiso 1 1 calc R . .
C13 C 0.26165(18) -0.1357(2) -0.0622(2) 0.0654(8) Uani 1 1 d . . .
H13A H 0.2902 -0.1862 -0.0546 0.098 Uiso 1 1 calc R . .
H13B H 0.2557 -0.1117 -0.1192 0.098 Uiso 1 1 calc R . .
H13C H 0.2136 -0.1481 -0.0589 0.098 Uiso 1 1 calc R . .
C14 C 0.57639(12) 0.31316(14) 0.17875(14) 0.0319(5) Uani 1 1 d . . .
C15 C 0.60192(13) 0.39410(15) 0.20535(15) 0.0378(5) Uani 1 1 d . . .
C16 C 0.60675(14) 0.44921(15) 0.14026(17) 0.0423(5) Uani 1 1 d . . .
H16 H 0.6235 0.5033 0.1570 0.051 Uiso 1 1 calc R . .
C17 C 0.58764(13) 0.42671(15) 0.05181(16) 0.0408(5) Uani 1 1 d . . .
C18 C 0.56260(13) 0.34649(16) 0.02740(16) 0.0386(5) Uani 1 1 d . . .
H18 H 0.5493 0.3305 -0.0319 0.046 Uiso 1 1 calc R . .
C19 C 0.55687(12) 0.28889(14) 0.09022(14) 0.0322(5) Uani 1 1 d . . .
C20 C 0.53654(12) 0.19924(14) 0.06698(15) 0.0330(5) Uani 1 1 d . . .
H20A H 0.5796 0.1649 0.0971 0.040 Uiso 1 1 calc R . .
H20B H 0.5251 0.1922 0.0035 0.040 Uiso 1 1 calc R . .
C21 C 0.62398(17) 0.41732(17) 0.30147(18) 0.0536(7) Uani 1 1 d . . .
H21A H 0.6442 0.4728 0.3100 0.080 Uiso 1 1 calc R . .
H21B H 0.6608 0.3788 0.3367 0.080 Uiso 1 1 calc R . .
H21C H 0.5811 0.4153 0.3195 0.080 Uiso 1 1 calc R . .
C22 C 0.59441(17) 0.48920(18) -0.01630(19) 0.0563(7) Uani 1 1 d . . .
H22A H 0.6436 0.4864 -0.0192 0.084 Uiso 1 1 calc R . .
H22B H 0.5854 0.5444 0.0009 0.084 Uiso 1 1 calc R . .
H22C H 0.5585 0.4762 -0.0736 0.084 Uiso 1 1 calc R . .
C45 C 0.0001(3) 0.28553(15) 0.2331(3) 0.0692(17) Uiso 0.50 1 d PG A -1
C46 C 0.0674(3) 0.2428(3) 0.2593(4) 0.0614(17) Uiso 0.50 1 d PG A -1
H46 H 0.1119 0.2723 0.2752 0.074 Uiso 0.50 1 calc PR A -1
C47 C 0.0682(3) 0.1561(3) 0.2618(4) 0.0629(18) Uiso 0.50 1 d PG A -1
H47 H 0.1132 0.1275 0.2793 0.076 Uiso 0.50 1 calc PR A -1
C48 C 0.0016(4) 0.11205(15) 0.2381(5) 0.0783(19) Uiso 0.50 1 d PG A -1
H48 H 0.0021 0.0540 0.2397 0.094 Uiso 0.50 1 calc PR A -1
C49 C -0.0657(3) 0.1548(3) 0.2119(5) 0.099(3) Uiso 0.50 1 d PG A -1
H49 H -0.1102 0.1253 0.1960 0.119 Uiso 0.50 1 calc PR A -1
C50 C -0.0664(3) 0.2415(3) 0.2094(4) 0.0608(17) Uiso 0.50 1 d PG A -1
H50 H -0.1114 0.2701 0.1919 0.073 Uiso 0.50 1 calc PR A -1
C51 C 0.0000(6) 0.3736(5) 0.2199(6) 0.105(3) Uiso 0.50 1 d P A -1
H51A H 0.0503 0.3934 0.2377 0.157 Uiso 0.50 1 calc PR A -1
H51B H -0.0251 0.4006 0.2550 0.157 Uiso 0.50 1 calc PR A -1
H51C H -0.0252 0.3861 0.1581 0.157 Uiso 0.50 1 calc PR A -1

loop_
_atom_site_aniso_label
_atom_site_aniso_U_11
_atom_site_aniso_U_22
_atom_site_aniso_U_33
_atom_site_aniso_U_23
_atom_site_aniso_U_13
_atom_site_aniso_U_12
Zr1 0.03244(18) 0.02814(17) 0.02305(17) 0.000 0.01035(12) 0.000
O1 0.0412(9) 0.0388(8) 0.0305(8) -0.0042(7) 0.0159(7) -0.0084(7)
O2 0.0458(9) 0.0379(8) 0.0293(8) 0.0015(7) 0.0109(7) -0.0114(7)
N1 0.0297(9) 0.0280(9) 0.0285(9) -0.0030(7) 0.0130(7) -0.0014(7)
C1 0.0343(11) 0.0341(11) 0.0306(11) -0.0008(9) 0.0132(9) 0.0004(9)
C2 0.0469(14) 0.0521(15) 0.0315(12) 0.0037(11) 0.0132(10) 0.0032(12)
C3 0.0489(15) 0.0693(19) 0.0428(14) 0.0054(14) 0.0092(12) 0.0079(14)
C4 0.0581(19) 0.100(3) 0.0550(18) 0.0256(18) 0.0063(15) 0.0130(19)
C5 0.0344(11) 0.0288(10) 0.0305(10) -0.0021(9) 0.0096(9) 0.0005(9)
C6 0.0359(12) 0.0395(12) 0.0387(12) 0.0009(10) 0.0145(10) -0.0020(10)
C7 0.0388(13) 0.0443(14) 0.0491(14) -0.0022(12) 0.0145(11) -0.0119(11)
C8 0.0432(13) 0.0439(14) 0.0426(13) -0.0109(11) 0.0097(11) -0.0082(11)
C9 0.0448(13) 0.0376(12) 0.0341(11) -0.0057(10) 0.0145(10) -0.0020(10)
C10 0.0359(12) 0.0284(10) 0.0320(11) -0.0006(9) 0.0126(9) 0.0009(9)
C11 0.0403(12) 0.0303(11) 0.0313(10) -0.0037(9) 0.0179(9) 0.0014(9)
C12 0.0537(16) 0.0614(17) 0.0472(14) -0.0038(13) 0.0254(12) -0.0181(13)
C13 0.068(2) 0.068(2) 0.0594(18) -0.0250(16) 0.0208(15) -0.0305(17)
C14 0.0308(11) 0.0345(11) 0.0316(11) 0.0034(9) 0.0124(9) -0.0012(9)
C15 0.0410(13) 0.0351(12) 0.0394(12) -0.0022(10) 0.0167(10) -0.0042(10)
C16 0.0455(14) 0.0321(12) 0.0525(14) 0.0016(11) 0.0210(11) -0.0041(10)
C17 0.0400(13) 0.0416(13) 0.0443(13) 0.0094(11) 0.0191(11) -0.0014(10)
C18 0.0399(13) 0.0478(13) 0.0318(11) 0.0036(10) 0.0169(10) -0.0015(11)
C19 0.0302(11) 0.0357(11) 0.0336(11) 0.0005(9) 0.0149(9) -0.0011(9)
C20 0.0350(12) 0.0360(11) 0.0331(11) -0.0029(9) 0.0182(9) -0.0017(10)
C21 0.0754(19) 0.0434(14) 0.0453(14) -0.0106(12) 0.0248(14) -0.0165(14)
C22 0.0651(18) 0.0530(16) 0.0541(16) 0.0172(13) 0.0249(14) -0.0071(14)

loop_
_atom_type_symbol
_atom_type_description
_atom_type_scat_dispersion_real
_atom_type_scat_dispersion_imag
_atom_type_scat_source
C C 0.0033 0.0016 'International Tables Vol C Tables 4.2.6.8 and 6.1.1.4'
H H 0.0000 0.0000 'International Tables Vol C Tables 4.2.6.8 and 6.1.1.4'
N N 0.0061 0.0033 'International Tables Vol C Tables 4.2.6.8 and 6.1.1.4'
O O 0.0106 0.0060 'International Tables Vol C Tables 4.2.6.8 and 6.1.1.4'
Zr Zr -2.9673 0.5597 'International Tables Vol C Tables 4.2.6.8 and 6.1.1.4'

loop_
_geom_angle_atom_site_label_1
_geom_angle_atom_site_label_2
_geom_angle_atom_site_label_3
_geom_angle
_geom_angle_site_symmetry_1
_geom_angle_site_symmetry_3
O2 Zr1 O2 91.50(10) . 2_655
O2 Zr1 O1 159.47(6) . .
O2 Zr1 O1 91.30(7) 2_655 .
O2 Zr1 O1 91.30(7) . 2_655
O2 Zr1 O1 159.47(6) 2_655 2_655
O1 Zr1 O1 93.17(9) . 2_655
O2 Zr1 N1 80.42(6) . .
O2 Zr1 N1 101.30(6) 2_655 .
O1 Zr1 N1 79.09(6) . .
O1 Zr1 N1 99.22(6) 2_655 .
O2 Zr1 N1 101.30(6) . 2_655
O2 Zr1 N1 80.42(6) 2_655 2_655
O1 Zr1 N1 99.22(6) . 2_655
O1 Zr1 N1 79.09(6) 2_655 2_655
N1 Zr1 N1 177.58(8) . 2_655
C5 O1 Zr1 144.30(13) . .
C14 O2 Zr1 138.53(14) . .
C1 N1 C11 112.24(17) . .
C1 N1 C20 111.91(16) . .
C11 N1 C20 105.59(16) . .
C1 N1 Zr1 108.64(12) . .
C11 N1 Zr1 107.61(12) . .
C20 N1 Zr1 110.77(13) . .
N1 C1 C2 117.36(18) . .
N1 C1 H1A 108.0 . .
C2 C1 H1A 108.0 . .
N1 C1 H1B 108.0 . .
C2 C1 H1B 108.0 . .
H1A C1 H1B 107.2 . .
C3 C2 C1 111.1(2) . .
C3 C2 H2A 109.4 . .
C1 C2 H2A 109.4 . .
C3 C2 H2B 109.4 . .
C1 C2 H2B 109.4 . .
H2A C2 H2B 108.0 . .
C4 C3 C2 114.9(3) . .
C4 C3 H3A 108.5 . .
C2 C3 H3A 108.5 . .
C4 C3 H3B 108.5 . .
C2 C3 H3B 108.5 . .
H3A C3 H3B 107.5 . .
C3 C4 H4A 109.5 . .
C3 C4 H4B 109.5 . .
H4A C4 H4B 109.5 . .
C3 C4 H4C 109.5 . .
H4A C4 H4C 109.5 . .
H4B C4 H4C 109.5 . .
O1 C5 C6 120.04(19) . .
O1 C5 C10 119.32(19) . .
C6 C5 C10 120.6(2) . .
C7 C6 C5 118.1(2) . .
C7 C6 C12 122.1(2) . .
C5 C6 C12 119.7(2) . .
C8 C7 C6 122.7(2) . .
C8 C7 H7 118.6 . .
C6 C7 H7 118.6 . .
C7 C8 C9 117.7(2) . .
C7 C8 C13 121.4(2) . .
C9 C8 C13 120.9(2) . .
C10 C9 C8 121.7(2) . .
C10 C9 H9 119.1 . .
C8 C9 H9 119.1 . .
C9 C10 C5 119.1(2) . .
C9 C10 C11 119.70(19) . .
C5 C10 C11 120.75(19) . .
N1 C11 C10 117.25(17) . .
N1 C11 H11A 108.0 . .
C10 C11 H11A 108.0 . .
N1 C11 H11B 108.0 . .
C10 C11 H11B 108.0 . .
H11A C11 H11B 107.2 . .
C6 C12 H12A 109.5 . .
C6 C12 H12B 109.5 . .
H12A C12 H12B 109.5 . .
C6 C12 H12C 109.5 . .
H12A C12 H12C 109.5 . .
H12B C12 H12C 109.5 . .
C8 C13 H13A 109.5 . .
C8 C13 H13B 109.5 . .
H13A C13 H13B 109.5 . .
C8 C13 H13C 109.5 . .
H13A C13 H13C 109.5 . .
H13B C13 H13C 109.5 . .
O2 C14 C19 119.11(19) . .
O2 C14 C15 120.1(2) . .
C19 C14 C15 120.8(2) . .
C16 C15 C14 117.8(2) . .
C16 C15 C21 123.0(2) . .
C14 C15 C21 119.2(2) . .
C17 C16 C15 122.6(2) . .
C17 C16 H16 118.7 . .
C15 C16 H16 118.7 . .
C18 C17 C16 118.4(2) . .
C18 C17 C22 121.2(2) . .
C16 C17 C22 120.4(2) . .
C17 C18 C19 121.1(2) . .
C17 C18 H18 119.4 . .
C19 C18 H18 119.4 . .
C14 C19 C18 119.3(2) . .
C14 C19 C20 118.40(19) . .
C18 C19 C20 122.1(2) . .
C19 C20 N1 115.35(17) . .
C19 C20 H20A 108.4 . .
N1 C20 H20A 108.4 . .
C19 C20 H20B 108.4 . .
N1 C20 H20B 108.4 . .
H20A C20 H20B 107.5 . .
C15 C21 H21A 109.5 . .
C15 C21 H21B 109.5 . .
H21A C21 H21B 109.5 . .
C15 C21 H21C 109.5 . .
H21A C21 H21C 109.5 . .
H21B C21 H21C 109.5 . .
C17 C22 H22A 109.5 . .
C17 C22 H22B 109.5 . .
H22A C22 H22B 109.5 . .
C17 C22 H22C 109.5 . .
H22A C22 H22C 109.5 . .
H22B C22 H22C 109.5 . .
C46 C45 C50 120.0 . .
C46 C45 C51 119.0(6) . .
C50 C45 C51 120.5(6) . .
C45 C46 C47 120.0 . .
C45 C46 H46 120.0 . .
C47 C46 H46 120.0 . .
C48 C47 C46 120.0 . .
C48 C47 H47 120.0 . .
C46 C47 H47 120.0 . .
C49 C48 C47 120.0 . .
C49 C48 H48 120.0 . .
C47 C48 H48 120.0 . .
C50 C49 C48 120.0 . .
C50 C49 H49 120.0 . .
C48 C49 H49 120.0 . .
C49 C50 C45 120.0 . .
C49 C50 H50 120.0 . .
C45 C50 H50 120.0 . .

loop_
_geom_bond_atom_site_label_1
_geom_bond_atom_site_label_2
_geom_bond_distance
_geom_bond_site_symmetry_2
Zr1 O2 1.9941(15) .
Zr1 O2 1.9941(15) 2_655
Zr1 O1 2.0014(15) .
Zr1 O1 2.0014(15) 2_655
Zr1 N1 2.4197(17) .
Zr1 N1 2.4197(17) 2_655
O1 C5 1.338(3) .
O2 C14 1.347(3) .
N1 C1 1.491(3) .
N1 C11 1.501(3) .
N1 C20 1.505(3) .
C1 C2 1.520(3) .
C1 H1A 0.9700 .
C1 H1B 0.9700 .
C2 C3 1.515(4) .
C2 H2A 0.9700 .
C2 H2B 0.9700 .
C3 C4 1.501(4) .
C3 H3A 0.9700 .
C3 H3B 0.9700 .
C4 H4A 0.9600 .
C4 H4B 0.9600 .
C4 H4C 0.9600 .
C5 C6 1.393(3) .
C5 C10 1.398(3) .
C6 C7 1.395(3) .
C6 C12 1.505(3) .
C7 C8 1.380(4) .
C7 H7 0.9300 .
C8 C9 1.391(3) .
C8 C13 1.512(4) .
C9 C10 1.385(3) .
C9 H9 0.9300 .
C10 C11 1.505(3) .
C11 H11A 0.9700 .
C11 H11B 0.9700 .
C12 H12A 0.9600 .
C12 H12B 0.9600 .
C12 H12C 0.9600 .
C13 H13A 0.9600 .
C13 H13B 0.9600 .
C13 H13C 0.9600 .
C14 C19 1.390(3) .
C14 C15 1.399(3) .
C15 C16 1.393(3) .
C15 C21 1.495(3) .
C16 C17 1.382(3) .
C16 H16 0.9300 .
C17 C18 1.380(3) .
C17 C22 1.518(3) .
C18 C19 1.397(3) .
C18 H18 0.9300 .
C19 C20 1.501(3) .
C20 H20A 0.9700 .
C20 H20B 0.9700 .
C21 H21A 0.9600 .
C21 H21B 0.9600 .
C21 H21C 0.9600 .
C22 H22A 0.9600 .
C22 H22B 0.9600 .
C22 H22C 0.9600 .
C45 C46 1.3900 .
C45 C50 1.3900 .
C45 C51 1.427(8) .
C46 C47 1.3900 .
C46 H46 0.9300 .
C47 C48 1.3900 .
C47 H47 0.9300 .
C48 C49 1.3900 .
C48 H48 0.9300 .
C49 C50 1.3900 .
C49 H49 0.9300 .
C50 H50 0.9300 .
C51 H51A 0.9600 .
C51 H51B 0.9600 .
C51 H51C 0.9600 .
